data_2106952
loop_
_publ_author_name
'Flack, H. D.'
'Parthe, E.'

_publ_section_title
;
 The crystal and molecular structure of thiocyanato and isothyocyanato Ir
 and Rh complexes. I. Thiocyanatopenta-ammineiridium(III) diperchlorate,
 Ir S C N (N H3)5 (Cl O4)2
;
_journal_name_full 'Acta Crystallographica B (24,1968-38,1982)'
_journal_page_first 1099
_journal_page_last 1102
_journal_volume 29
_journal_year 1973
_chemical_formula_sum 'C H15 Cl2 Ir N6 O8 S'
_chemical_name_systematic '(Ir (S C N) (N H3)5) (Cl O4)2'
_space_group_IT_number 14
_symmetry_space_group_name_Hall '-P 2ybc'
_symmetry_space_group_name_H-M 'P 1 21/c 1'
_cell_angle_alpha 90
_cell_angle_beta 121.75
_cell_angle_gamma 90
_cell_formula_units_Z 4
_cell_length_a 7.506
_cell_length_b 15.744
_cell_length_c 14.108
_cell_volume 1417.712
_citation_journal_id_ASTM ACBCAR
_cod_data_source_file Flack_ACBCAR_1973_760.cif
_cod_data_source_block C1H15Cl2Ir1N6O8S1
_cod_original_formula_sum 'C1 H15 Cl2 Ir1 N6 O8 S1'
_cod_database_code 2106952

loop_
_symmetry_equiv_pos_as_xyz
x,y,z
-x,y+1/2,-z+1/2
-x,-y,-z
x,-y-1/2,z-1/2

loop_
_atom_site_label
_atom_site_type_symbol
_atom_site_fract_x
_atom_site_fract_y
_atom_site_fract_z
_atom_site_occupancy
_atom_site_U_iso_or_equiv
_atom_site_attached_hydrogens
N3 N-3 0.3814 0.7955 0.258 1 0.0 3
N2 N-3 0.9544 0.974 0.2551 1 0.0 3
N6 N-3 0.2172 0.1423 0.1934 1 0.0 0
O3 O-2 0.6281 0.1448 0.1114 1 0.0 0
O8 O-2 0.1116 0.13 0.587 1 0.0 0
Cl1 Cl+7 0.6217 0.1321 0.0117 1 0.0 0
O5 O-2 0.1986 0.0667 0.4691 1 0.0 0
Cl2 Cl+7 0.1039 0.1378 0.486 1 0.0 0
O4 O-2 0.4098 0.1251 0.9209 1 0.0 0
O6 O-2 0.2229 0.2107 0.49 1 0.0 0
Ir1 Ir+3 0.1701 0.8857 0.2584 1 0.0 0
S1 S-2 0.4144 0.9891 0.2755 1 0.0 0
N5 N-3 0.3277 0.8821 0.4353 1 0.0 3
N4 N-3 0.0041 0.8887 0.0827 1 0.0 3
O7 O-2 0.8908 0.1496 0.3917 1 0.0 0
O1 O-2 0.7184 0.2038 0.9952 1 0.0 0
N1 N-3 0.9775 0.7839 0.2509 1 0.0 3
O2 O-2 0.7351 0.0573 0.0176 1 0.0 0
C1 C+4 0.2966 0.0786 0.2315 1 0.0 0
